data_2229137
loop_
_publ_author_name
'Betz, Richard'
'Gerber, Thomas'

_publ_section_title
;
 2,4,6-Trifluorobenzoic acid
;
_journal_coeditor_code KP2305
_journal_issue 2
_journal_name_full 'Acta Crystallographica Section E'
_journal_page_first o539
_journal_paper_doi 10.1107/S160053681100345X
_journal_volume 67
_journal_year 2011
_chemical_formula_iupac 'C7 H3 F3 O2'
_chemical_formula_moiety 'C7 H3 F3 O2'
_chemical_formula_sum 'C7 H3 F3 O2'
_chemical_formula_weight 176.09
_chemical_name_systematic
;
2,4,6-Trifluorobenzoic acid
;
_space_group_IT_number 14
_symmetry_cell_setting monoclinic
_symmetry_space_group_name_Hall '-P 2ybc'
_symmetry_space_group_name_H-M 'P 1 21/c 1'
_atom_sites_solution_hydrogens geom
_atom_sites_solution_primary direct
_atom_sites_solution_secondary difmap
_audit_creation_method SHELXL-97
_cell_angle_alpha 90.00
_cell_angle_beta 115.041(2)
_cell_angle_gamma 90.00
_cell_formula_units_Z 4
_cell_length_a 7.2769(3)
_cell_length_b 13.7998(6)
_cell_length_c 7.3097(3)
_cell_measurement_reflns_used 4021
_cell_measurement_temperature 200(2)
_cell_measurement_theta_max 28.26
_cell_measurement_theta_min 2.95
_cell_volume 665.04(5)
_computing_cell_refinement 'SAINT (Bruker, 2010)'
_computing_data_collection 'APEX2 (Bruker, 2010)'
_computing_data_reduction 'SAINT (Bruker, 2010)'
_computing_molecular_graphics 'ORTEPIII (Farrugia, 1997) and Mercury (Macrae <i>et al.</i>, 2006)'
_computing_publication_material 'SHELXL97 (Sheldrick, 2008) and PLATON (Spek, 2009)'
_computing_structure_refinement 'SHELXL97 (Sheldrick, 2008)'
_computing_structure_solution 'SHELXS97 (Sheldrick, 2008)'
_diffrn_ambient_temperature 200(2)
_diffrn_measured_fraction_theta_full 0.984
_diffrn_measured_fraction_theta_max 0.984
_diffrn_measurement_device_type 'Bruker APEXII CCD'
_diffrn_measurement_method '\f and \w'
_diffrn_radiation_monochromator graphite
_diffrn_radiation_source 'fine-focus sealed tube'
_diffrn_radiation_type MoK\a
_diffrn_radiation_wavelength 0.71073
_diffrn_reflns_av_R_equivalents 0.0342
_diffrn_reflns_av_sigmaI/netI 0.0208
_diffrn_reflns_limit_h_max 9
_diffrn_reflns_limit_h_min -9
_diffrn_reflns_limit_k_max 18
_diffrn_reflns_limit_k_min -18
_diffrn_reflns_limit_l_max 9
_diffrn_reflns_limit_l_min -5
_diffrn_reflns_number 6435
_diffrn_reflns_theta_full 28.37
_diffrn_reflns_theta_max 28.37
_diffrn_reflns_theta_min 2.95
_exptl_absorpt_coefficient_mu 0.182
_exptl_absorpt_correction_type none
_exptl_crystal_colour colourless
_exptl_crystal_density_diffrn 1.759
_exptl_crystal_density_method 'not measured'
_exptl_crystal_description platelet
_exptl_crystal_F_000 352
_exptl_crystal_size_max 0.587
_exptl_crystal_size_mid 0.290
_exptl_crystal_size_min 0.182
_refine_diff_density_max 0.335
_refine_diff_density_min -0.243
_refine_ls_extinction_method none
_refine_ls_goodness_of_fit_ref 1.045
_refine_ls_hydrogen_treatment constr
_refine_ls_matrix_type full
_refine_ls_number_parameters 111
_refine_ls_number_reflns 1643
_refine_ls_number_restraints 0
_refine_ls_restrained_S_all 1.045
_refine_ls_R_factor_all 0.0459
_refine_ls_R_factor_gt 0.0381
_refine_ls_shift/su_max 0.000
_refine_ls_shift/su_mean 0.000
_refine_ls_structure_factor_coef Fsqd
_refine_ls_weighting_details 'calc w=1/[\s^2^(Fo^2^)+(0.0562P)^2^+0.2027P] where P=(Fo^2^+2Fc^2^)/3'
_refine_ls_weighting_scheme calc
_refine_ls_wR_factor_gt 0.1000
_refine_ls_wR_factor_ref 0.1063
_reflns_number_gt 1394
_reflns_number_total 1643
_reflns_threshold_expression I>2sigma(I)
_cod_data_source_file kp2305.cif
_cod_data_source_block I
_cod_original_sg_symbol_H-M 'P 21/c'
_cod_database_code 2229137
_cod_database_fobs_code 2229137

loop_
_symmetry_equiv_pos_as_xyz
'x, y, z'
'-x, y+1/2, -z+1/2'
'-x, -y, -z'
'x, -y-1/2, z-1/2'

loop_
_atom_site_type_symbol
_atom_site_label
_atom_site_fract_x
_atom_site_fract_y
_atom_site_fract_z
_atom_site_U_iso_or_equiv
_atom_site_adp_type
_atom_site_calc_flag
_atom_site_refinement_flags
_atom_site_occupancy
_atom_site_disorder_assembly
_atom_site_disorder_group
F F1 1.07313(14) 0.09987(7) 0.62543(18) 0.0511(3) Uani d . 1 . .
F F2 1.17560(15) 0.43353(7) 0.66407(16) 0.0529(3) Uani d . 1 . .
F F3 0.53852(12) 0.31106(6) 0.54957(15) 0.0430(3) Uani d . 1 . .
O O1 0.52914(16) 0.11612(8) 0.61602(17) 0.0400(3) Uani d . 1 . .
H H1 0.4596 0.0652 0.5829 0.060 Uiso calc R 1 . .
O O2 0.67873(17) 0.04775(7) 0.43736(17) 0.0409(3) Uani d . 1 . .
C C1 0.65846(19) 0.11507(9) 0.5422(2) 0.0286(3) Uani d . 1 . .
C C2 0.79605(19) 0.20020(9) 0.58194(19) 0.0278(3) Uani d . 1 . .
C C3 0.9984(2) 0.18927(10) 0.6151(2) 0.0322(3) Uani d . 1 . .
C C4 1.1295(2) 0.26580(11) 0.6441(2) 0.0364(3) Uani d . 1 . .
H H4 1.2666 0.2560 0.6663 0.044 Uiso calc R 1 . .
C C5 1.0518(2) 0.35709(10) 0.6392(2) 0.0353(3) Uani d . 1 . .
C C6 0.8555(2) 0.37499(10) 0.6104(2) 0.0347(3) Uani d . 1 . .
H H6 0.8072 0.4390 0.6095 0.043(5) Uiso calc R 1 . .
C C7 0.7322(2) 0.29517(9) 0.5829(2) 0.0296(3) Uani d . 1 . .

loop_
_atom_site_aniso_label
_atom_site_aniso_U_11
_atom_site_aniso_U_22
_atom_site_aniso_U_33
_atom_site_aniso_U_12
_atom_site_aniso_U_13
_atom_site_aniso_U_23
F1 0.0372(5) 0.0359(5) 0.0811(7) 0.0074(4) 0.0260(5) 0.0007(5)
F2 0.0478(5) 0.0459(6) 0.0644(7) -0.0255(4) 0.0233(5) -0.0047(4)
F3 0.0322(4) 0.0340(4) 0.0686(6) 0.0011(3) 0.0270(4) -0.0033(4)
O1 0.0402(6) 0.0350(5) 0.0549(7) -0.0126(4) 0.0300(5) -0.0086(5)
O2 0.0483(6) 0.0286(5) 0.0548(7) -0.0083(4) 0.0306(5) -0.0094(4)
C1 0.0281(6) 0.0249(6) 0.0337(7) -0.0024(5) 0.0140(5) 0.0006(5)
C2 0.0276(6) 0.0268(6) 0.0309(6) -0.0043(4) 0.0144(5) -0.0015(5)
C3 0.0296(6) 0.0312(6) 0.0374(7) -0.0004(5) 0.0157(5) -0.0006(5)
C4 0.0263(6) 0.0457(8) 0.0377(7) -0.0069(5) 0.0142(5) -0.0010(6)
C5 0.0364(7) 0.0368(7) 0.0333(7) -0.0157(5) 0.0154(6) -0.0035(5)
C6 0.0404(7) 0.0266(6) 0.0395(7) -0.0061(5) 0.0193(6) -0.0032(5)
C7 0.0279(6) 0.0296(6) 0.0347(7) -0.0024(5) 0.0167(5) -0.0021(5)

loop_
_atom_type_symbol
_atom_type_description
_atom_type_scat_dispersion_real
_atom_type_scat_dispersion_imag
_atom_type_scat_source
C C 0.0033 0.0016 'International Tables Vol C Tables 4.2.6.8 and 6.1.1.4'
H H 0.0000 0.0000 'International Tables Vol C Tables 4.2.6.8 and 6.1.1.4'
F F 0.0171 0.0103 'International Tables Vol C Tables 4.2.6.8 and 6.1.1.4'
O O 0.0106 0.0060 'International Tables Vol C Tables 4.2.6.8 and 6.1.1.4'

loop_
_geom_angle_atom_site_label_1
_geom_angle_atom_site_label_2
_geom_angle_atom_site_label_3
_geom_angle_site_symmetry_1
_geom_angle_site_symmetry_3
_geom_angle
_geom_angle_publ_flag
C1 O1 H1 . . 109.5 ?
O2 C1 O1 . . 124.75(12) ?
O2 C1 C2 . . 117.42(11) ?
O1 C1 C2 . . 117.82(11) ?
C7 C2 C3 . . 115.53(11) ?
C7 C2 C1 . . 123.04(11) ?
C3 C2 C1 . . 121.40(12) ?
F1 C3 C4 . . 117.35(12) ?
F1 C3 C2 . . 118.93(12) ?
C4 C3 C2 . . 123.69(13) ?
C5 C4 C3 . . 116.60(13) ?
C5 C4 H4 . . 121.7 ?
C3 C4 H4 . . 121.7 ?
F2 C5 C4 . . 117.98(13) ?
F2 C5 C6 . . 118.13(13) ?
C4 C5 C6 . . 123.88(12) ?
C5 C6 C7 . . 116.61(13) ?
C5 C6 H6 . . 121.7 ?
C7 C6 H6 . . 121.7 ?
F3 C7 C6 . . 117.62(12) ?
F3 C7 C2 . . 118.69(11) ?
C6 C7 C2 . . 123.66(12) ?

loop_
_geom_bond_atom_site_label_1
_geom_bond_atom_site_label_2
_geom_bond_site_symmetry_2
_geom_bond_distance
_geom_bond_publ_flag
F1 C3 . 1.3374(16) ?
F2 C5 . 1.3486(15) ?
F3 C7 . 1.3428(15) ?
O1 C1 . 1.2674(16) ?
O1 H1 . 0.8400 ?
O2 C1 . 1.2523(16) ?
C1 C2 . 1.4903(17) ?
C2 C7 . 1.3915(18) ?
C2 C3 . 1.3953(17) ?
C3 C4 . 1.3782(19) ?
C4 C5 . 1.375(2) ?
C4 H4 . 0.9500 ?
C5 C6 . 1.375(2) ?
C6 C7 . 1.3806(18) ?
C6 H6 . 0.9500 ?

loop_
_geom_contact_atom_site_label_1
_geom_contact_atom_site_label_2
_geom_contact_distance
_geom_contact_site_symmetry_1
_geom_contact_site_symmetry_2
_geom_contact_publ_flag
? ? ? ? ? ?

loop_
_geom_hbond_atom_site_label_D
_geom_hbond_atom_site_label_H
_geom_hbond_atom_site_label_A
_geom_hbond_site_symmetry_A
_geom_hbond_distance_DH
_geom_hbond_distance_HA
_geom_hbond_distance_DA
_geom_hbond_angle_DHA
O1 H1 O2 3_656 0.84 1.83 2.6560(14) 169

loop_
_geom_torsion_atom_site_label_1
_geom_torsion_atom_site_label_2
_geom_torsion_atom_site_label_3
_geom_torsion_atom_site_label_4
_geom_torsion_site_symmetry_1
_geom_torsion_site_symmetry_2
_geom_torsion_site_symmetry_3
_geom_torsion_site_symmetry_4
_geom_torsion
_geom_torsion_publ_flag
O2 C1 C2 C7 . . . . 140.81(14) ?
O1 C1 C2 C7 . . . . -38.89(19) ?
O2 C1 C2 C3 . . . . -37.27(19) ?
O1 C1 C2 C3 . . . . 143.02(14) ?
C7 C2 C3 F1 . . . . 177.00(12) ?
C1 C2 C3 F1 . . . . -4.8(2) ?
C7 C2 C3 C4 . . . . -1.0(2) ?
C1 C2 C3 C4 . . . . 177.20(13) ?
F1 C3 C4 C5 . . . . -178.06(13) ?
C2 C3 C4 C5 . . . . 0.0(2) ?
C3 C4 C5 F2 . . . . -179.03(12) ?
C3 C4 C5 C6 . . . . 1.0(2) ?
F2 C5 C6 C7 . . . . 179.21(13) ?
C4 C5 C6 C7 . . . . -0.8(2) ?
C5 C6 C7 F3 . . . . -178.40(12) ?
C5 C6 C7 C2 . . . . -0.4(2) ?
C3 C2 C7 F3 . . . . 179.23(12) ?
C1 C2 C7 F3 . . . . 1.0(2) ?
C3 C2 C7 C6 . . . . 1.2(2) ?
C1 C2 C7 C6 . . . . -176.97(13) ?

loop_
_cod_related_entry_id
_cod_related_entry_database
_cod_related_entry_code
1 ChemSpider 453910
